data_1508952
loop_
_publ_author_name
'Yu, Daohong'
'Lu, Long'
'Shen, Qilong'

_publ_section_title
;
 Palladium-Catalyzed Coupling of Polyfluorinated Arenes with Heteroarenes
 via C-F/C-H Activation.
;
_journal_issue 4
_journal_name_full 'Organic letters'
_journal_page_first 940
_journal_page_last 943
_journal_paper_doi 10.1021/ol303567t
_journal_volume 15
_journal_year 2013
_chemical_formula_sum 'C18 H10 F2 N2 O'
_chemical_formula_weight 308.28
_chemical_name_systematic
; 
 ? 
;
_space_group_IT_number 2
_symmetry_cell_setting triclinic
_symmetry_space_group_name_Hall '-P 1'
_symmetry_space_group_name_H-M 'P -1'
_atom_sites_solution_hydrogens geom
_atom_sites_solution_primary direct
_atom_sites_solution_secondary difmap
_audit_creation_method SHELXL-97
_cell_angle_alpha 103.883(2)
_cell_angle_beta 105.781(2)
_cell_angle_gamma 98.414(2)
_cell_formula_units_Z 2
_cell_length_a 7.9035(6)
_cell_length_b 9.5259(8)
_cell_length_c 10.3445(8)
_cell_measurement_reflns_used 2529
_cell_measurement_temperature 293(2)
_cell_measurement_theta_max 56.372
_cell_measurement_theta_min 4.522
_cell_volume 708.66(10)
_computing_cell_refinement 'Bruker SMART'
_computing_data_collection 'Bruker SMART'
_computing_data_reduction 'Bruker SHELXTL'
_computing_molecular_graphics 'Bruker SHELXTL'
_computing_publication_material 'Bruker SHELXTL'
_computing_structure_refinement 'SHELXL-97 (Sheldrick, 1997)'
_computing_structure_solution 'SHELXS-97 (Sheldrick, 1990)'
_diffrn_ambient_temperature 293(2)
_diffrn_measured_fraction_theta_full 0.999
_diffrn_measured_fraction_theta_max 0.999
_diffrn_measurement_device_type 'CCD area detector'
_diffrn_measurement_method 'phi and omega scans'
_diffrn_radiation_monochromator graphite
_diffrn_radiation_source 'fine-focus sealed tube'
_diffrn_radiation_type MoK\a
_diffrn_radiation_wavelength 0.71073
_diffrn_reflns_av_R_equivalents 0.0183
_diffrn_reflns_av_sigmaI/netI 0.0270
_diffrn_reflns_limit_h_max 9
_diffrn_reflns_limit_h_min -9
_diffrn_reflns_limit_k_max 11
_diffrn_reflns_limit_k_min -11
_diffrn_reflns_limit_l_max 12
_diffrn_reflns_limit_l_min -9
_diffrn_reflns_number 4316
_diffrn_reflns_theta_full 25.99
_diffrn_reflns_theta_max 25.99
_diffrn_reflns_theta_min 2.14
_exptl_absorpt_coefficient_mu 0.109
_exptl_absorpt_correction_T_max 1.00000
_exptl_absorpt_correction_T_min 0.62003
_exptl_absorpt_correction_type empirical
_exptl_absorpt_process_details sadabs
_exptl_crystal_colour colorless
_exptl_crystal_density_diffrn 1.445
_exptl_crystal_density_method 'not measured'
_exptl_crystal_description prismatic
_exptl_crystal_F_000 316
_exptl_crystal_size_max 0.265
_exptl_crystal_size_mid 0.212
_exptl_crystal_size_min 0.143
_refine_diff_density_max 0.205
_refine_diff_density_min -0.193
_refine_diff_density_rms 0.046
_refine_ls_extinction_coef 0.124(10)
_refine_ls_extinction_expression Fc^*^=kFc[1+0.001xFc^2^\l^3^/sin(2\q)]^-1/4^
_refine_ls_extinction_method SHELXL
_refine_ls_goodness_of_fit_ref 1.064
_refine_ls_hydrogen_treatment constr
_refine_ls_matrix_type full
_refine_ls_number_parameters 209
_refine_ls_number_reflns 2779
_refine_ls_number_restraints 0
_refine_ls_restrained_S_all 1.064
_refine_ls_R_factor_all 0.0445
_refine_ls_R_factor_gt 0.0402
_refine_ls_shift/su_max 0.000
_refine_ls_shift/su_mean 0.000
_refine_ls_structure_factor_coef Fsqd
_refine_ls_weighting_details 'calc w=1/[\s^2^(Fo^2^)+(0.0636P)^2^+0.0891P] where P=(Fo^2^+2Fc^2^)/3'
_refine_ls_weighting_scheme calc
_refine_ls_wR_factor_gt 0.1113
_refine_ls_wR_factor_ref 0.1156
_reflns_number_gt 2439
_reflns_number_total 2779
_reflns_threshold_expression >2sigma(I)
_cod_data_source_file ol303567t_si_004.cif
_cod_data_source_block cd212257
_cod_depositor_comments
;
The following automatic conversions were performed:

'_symmetry_cell_setting' value 'Triclinic' changed to 'triclinic'
according to /home/saulius/struct/CIF-dictionaries/cif_core.dic
dictionary named 'cif_core.dic' version 2.4.2 from 2011-04-26.

Automatic conversion script
Id: cif_fix_values 1891 2012-01-12 08:04:46Z andrius 
;
_cod_original_sg_symbol_H-M P-1
_cod_database_code 1508952

loop_
_symmetry_equiv_pos_as_xyz
'x, y, z'
'-x, -y, -z'

loop_
_atom_site_label
_atom_site_type_symbol
_atom_site_fract_x
_atom_site_fract_y
_atom_site_fract_z
_atom_site_U_iso_or_equiv
_atom_site_adp_type
_atom_site_occupancy
_atom_site_symmetry_multiplicity
_atom_site_calc_flag
_atom_site_refinement_flags
F1 F 0.29495(14) 0.44207(10) 0.50750(10) 0.0732(3) Uani 1 1 d .
F2 F 0.05892(15) 0.91848(13) 0.40047(10) 0.0872(4) Uani 1 1 d .
N1 N 0.52597(16) 0.63837(12) 0.77624(12) 0.0501(3) Uani 1 1 d .
N2 N 0.37558(16) 0.98283(12) 0.78857(11) 0.0504(3) Uani 1 1 d .
O1 O 0.63918(12) 0.81308(10) 0.69116(9) 0.0488(3) Uani 1 1 d .
C1 C 0.71161(18) 0.68792(14) 0.84613(13) 0.0473(3) Uani 1 1 d .
C2 C 0.8276(2) 0.64685(17) 0.94998(15) 0.0592(4) Uani 1 1 d .
H2 H 0.7852 0.5765 0.9892 0.071 Uiso 1 1 calc R
C3 C 1.0077(2) 0.71409(19) 0.99279(17) 0.0663(4) Uani 1 1 d .
H3 H 1.0883 0.6885 1.0625 0.080 Uiso 1 1 calc R
C4 C 1.0727(2) 0.81862(19) 0.93525(18) 0.0693(4) Uani 1 1 d .
H4 H 1.1958 0.8608 0.9666 0.083 Uiso 1 1 calc R
C5 C 0.9595(2) 0.86199(17) 0.83252(17) 0.0631(4) Uani 1 1 d .
H5 H 1.0019 0.9322 0.7932 0.076 Uiso 1 1 calc R
C6 C 0.78047(18) 0.79460(14) 0.79242(13) 0.0473(3) Uani 1 1 d .
C7 C 0.49370(17) 0.71460(14) 0.68923(13) 0.0447(3) Uani 1 1 d .
C8 C 0.32554(17) 0.70113(15) 0.57739(13) 0.0471(3) Uani 1 1 d .
C9 C 0.2345(2) 0.56195(17) 0.48581(15) 0.0565(4) Uani 1 1 d .
C10 C 0.0857(2) 0.5402(2) 0.37114(16) 0.0674(4) Uani 1 1 d .
H10 H 0.0258 0.4451 0.3130 0.081 Uiso 1 1 calc R
C11 C 0.0275(2) 0.6625(2) 0.34449(16) 0.0712(5) Uani 1 1 d .
H11 H -0.0729 0.6513 0.2676 0.085 Uiso 1 1 calc R
C12 C 0.1186(2) 0.8011(2) 0.43229(15) 0.0620(4) Uani 1 1 d .
C13 C 0.26496(18) 0.82657(16) 0.55184(13) 0.0496(3) Uani 1 1 d .
C14 C 0.34545(18) 0.97702(16) 0.65325(14) 0.0483(3) Uani 1 1 d .
C15 C 0.3841(2) 1.10279(19) 0.61199(17) 0.0627(4) Uani 1 1 d .
H15 H 0.3639 1.0955 0.5175 0.075 Uiso 1 1 calc R
C16 C 0.4526(2) 1.23832(19) 0.7125(2) 0.0717(5) Uani 1 1 d .
H16 H 0.4802 1.3240 0.6871 0.086 Uiso 1 1 calc R
C17 C 0.4797(2) 1.24560(17) 0.85085(19) 0.0660(4) Uani 1 1 d .
H17 H 0.5234 1.3361 0.9209 0.079 Uiso 1 1 calc R
C18 C 0.4406(2) 1.11557(16) 0.88317(16) 0.0578(4) Uani 1 1 d .
H18 H 0.4609 1.1208 0.9772 0.069 Uiso 1 1 calc R

loop_
_atom_site_aniso_label
_atom_site_aniso_U_11
_atom_site_aniso_U_22
_atom_site_aniso_U_33
_atom_site_aniso_U_23
_atom_site_aniso_U_13
_atom_site_aniso_U_12
F1 0.0840(7) 0.0549(5) 0.0688(6) 0.0105(4) 0.0129(5) 0.0140(5)
F2 0.0922(8) 0.1087(8) 0.0642(6) 0.0308(6) 0.0080(5) 0.0568(6)
N1 0.0538(6) 0.0508(6) 0.0491(6) 0.0219(5) 0.0151(5) 0.0123(5)
N2 0.0591(7) 0.0526(6) 0.0460(6) 0.0200(5) 0.0207(5) 0.0158(5)
O1 0.0498(5) 0.0521(5) 0.0485(5) 0.0239(4) 0.0138(4) 0.0119(4)
C1 0.0546(8) 0.0459(7) 0.0428(6) 0.0146(5) 0.0149(6) 0.0148(6)
C2 0.0682(9) 0.0611(9) 0.0536(8) 0.0276(7) 0.0154(7) 0.0206(7)
C3 0.0640(9) 0.0760(10) 0.0553(8) 0.0240(8) 0.0050(7) 0.0243(8)
C4 0.0535(9) 0.0732(10) 0.0692(10) 0.0212(8) 0.0033(7) 0.0087(7)
C5 0.0562(9) 0.0620(9) 0.0681(9) 0.0268(7) 0.0125(7) 0.0062(7)
C6 0.0526(7) 0.0459(7) 0.0436(7) 0.0156(5) 0.0119(5) 0.0141(5)
C7 0.0501(7) 0.0445(6) 0.0425(6) 0.0146(5) 0.0170(5) 0.0130(5)
C8 0.0478(7) 0.0572(8) 0.0400(6) 0.0168(6) 0.0168(5) 0.0130(6)
C9 0.0566(8) 0.0631(9) 0.0496(8) 0.0137(6) 0.0192(6) 0.0136(7)
C10 0.0603(9) 0.0797(11) 0.0489(8) 0.0031(7) 0.0136(7) 0.0091(8)
C11 0.0586(9) 0.1049(13) 0.0417(8) 0.0110(8) 0.0082(6) 0.0254(9)
C12 0.0612(9) 0.0878(11) 0.0454(7) 0.0241(7) 0.0168(6) 0.0351(8)
C13 0.0495(7) 0.0665(8) 0.0408(7) 0.0213(6) 0.0189(5) 0.0202(6)
C14 0.0485(7) 0.0599(8) 0.0487(7) 0.0262(6) 0.0201(6) 0.0234(6)
C15 0.0695(10) 0.0745(10) 0.0626(9) 0.0407(8) 0.0268(7) 0.0271(8)
C16 0.0734(11) 0.0598(9) 0.0986(13) 0.0449(9) 0.0320(9) 0.0206(8)
C17 0.0678(10) 0.0515(8) 0.0792(11) 0.0193(8) 0.0230(8) 0.0156(7)
C18 0.0652(9) 0.0564(8) 0.0534(8) 0.0156(6) 0.0213(7) 0.0153(7)

loop_
_atom_type_symbol
_atom_type_description
_atom_type_scat_dispersion_real
_atom_type_scat_dispersion_imag
_atom_type_scat_source
C C 0.0033 0.0016 'International Tables Vol C Tables 4.2.6.8 and 6.1.1.4'
H H 0.0000 0.0000 'International Tables Vol C Tables 4.2.6.8 and 6.1.1.4'
N N 0.0061 0.0033 'International Tables Vol C Tables 4.2.6.8 and 6.1.1.4'
O O 0.0106 0.0060 'International Tables Vol C Tables 4.2.6.8 and 6.1.1.4'
F F 0.0171 0.0103 'International Tables Vol C Tables 4.2.6.8 and 6.1.1.4'

loop_
_geom_angle_atom_site_label_1
_geom_angle_atom_site_label_2
_geom_angle_atom_site_label_3
_geom_angle
C7 N1 C1 104.04(11)
C18 N2 C14 117.33(12)
C7 O1 C6 103.80(9)
C6 C1 C2 119.24(13)
C6 C1 N1 108.78(11)
C2 C1 N1 131.96(13)
C3 C2 C1 117.40(14)
C3 C2 H2 121.3
C1 C2 H2 121.3
C2 C3 C4 121.93(14)
C2 C3 H3 119.0
C4 C3 H3 119.0
C5 C4 C3 121.64(15)
C5 C4 H4 119.2
C3 C4 H4 119.2
C6 C5 C4 115.43(14)
C6 C5 H5 122.3
C4 C5 H5 122.3
C5 C6 O1 128.12(12)
C5 C6 C1 124.34(13)
O1 C6 C1 107.49(12)
N1 C7 O1 115.89(11)
N1 C7 C8 129.17(12)
O1 C7 C8 114.64(10)
C9 C8 C13 118.97(13)
C9 C8 C7 118.91(12)
C13 C8 C7 121.79(12)
F1 C9 C10 117.84(14)
F1 C9 C8 119.19(13)
C10 C9 C8 122.95(15)
C11 C10 C9 118.34(15)
C11 C10 H10 120.8
C9 C10 H10 120.8
C12 C11 C10 119.40(14)
C12 C11 H11 120.3
C10 C11 H11 120.3
F2 C12 C11 117.42(14)
F2 C12 C13 118.86(15)
C11 C12 C13 123.72(15)
C12 C13 C8 116.54(14)
C12 C13 C14 121.79(13)
C8 C13 C14 121.52(12)
N2 C14 C15 122.13(14)
N2 C14 C13 114.91(12)
C15 C14 C13 122.95(12)
C16 C15 C14 119.10(14)
C16 C15 H15 120.5
C14 C15 H15 120.5
C17 C16 C15 119.10(14)
C17 C16 H16 120.4
C15 C16 H16 120.4
C16 C17 C18 118.18(15)
C16 C17 H17 120.9
C18 C17 H17 120.9
N2 C18 C17 124.13(14)
N2 C18 H18 117.9
C17 C18 H18 117.9

loop_
_geom_bond_atom_site_label_1
_geom_bond_atom_site_label_2
_geom_bond_distance
F1 C9 1.3444(17)
F2 C12 1.3517(18)
N1 C7 1.2828(16)
N1 C1 1.3982(18)
N2 C18 1.3278(19)
N2 C14 1.3405(16)
O1 C7 1.3658(16)
O1 C6 1.3730(15)
C1 C6 1.3823(19)
C1 C2 1.3851(19)
C2 C3 1.374(2)
C2 H2 0.9300
C3 C4 1.382(3)
C3 H3 0.9300
C4 C5 1.379(2)
C4 H4 0.9300
C5 C6 1.368(2)
C5 H5 0.9300
C7 C8 1.4710(18)
C8 C9 1.386(2)
C8 C13 1.4061(19)
C9 C10 1.373(2)
C10 C11 1.373(2)
C10 H10 0.9300
C11 C12 1.371(3)
C11 H11 0.9300
C12 C13 1.3864(19)
C13 C14 1.486(2)
C14 C15 1.386(2)
C15 C16 1.373(2)
C15 H15 0.9300
C16 C17 1.371(2)
C16 H16 0.9300
C17 C18 1.373(2)
C17 H17 0.9300
C18 H18 0.9300

loop_
_geom_torsion_atom_site_label_1
_geom_torsion_atom_site_label_2
_geom_torsion_atom_site_label_3
_geom_torsion_atom_site_label_4
_geom_torsion
C7 N1 C1 C6 -0.48(14)
C7 N1 C1 C2 -178.81(15)
C6 C1 C2 C3 -1.0(2)
N1 C1 C2 C3 177.22(14)
C1 C2 C3 C4 -0.1(2)
C2 C3 C4 C5 0.6(3)
C3 C4 C5 C6 0.0(3)
C4 C5 C6 O1 -178.26(14)
C4 C5 C6 C1 -1.1(2)
C7 O1 C6 C5 176.87(14)
C7 O1 C6 C1 -0.64(13)
C2 C1 C6 C5 1.7(2)
N1 C1 C6 C5 -176.91(13)
C2 C1 C6 O1 179.29(12)
N1 C1 C6 O1 0.72(14)
C1 N1 C7 O1 0.07(15)
C1 N1 C7 C8 173.27(12)
C6 O1 C7 N1 0.37(15)
C6 O1 C7 C8 -173.84(10)
N1 C7 C8 C9 -48.12(19)
O1 C7 C8 C9 125.16(13)
N1 C7 C8 C13 138.61(14)
O1 C7 C8 C13 -48.12(16)
C13 C8 C9 F1 178.11(12)
C7 C8 C9 F1 4.64(19)
C13 C8 C9 C10 -0.7(2)
C7 C8 C9 C10 -174.12(14)
F1 C9 C10 C11 -177.20(14)
C8 C9 C10 C11 1.6(2)
C9 C10 C11 C12 0.0(2)
C10 C11 C12 F2 178.66(14)
C10 C11 C12 C13 -2.5(3)
F2 C12 C13 C8 -177.83(12)
C11 C12 C13 C8 3.4(2)
F2 C12 C13 C14 6.5(2)
C11 C12 C13 C14 -172.37(14)
C9 C8 C13 C12 -1.73(19)
C7 C8 C13 C12 171.55(12)
C9 C8 C13 C14 174.01(12)
C7 C8 C13 C14 -12.72(18)
C18 N2 C14 C15 1.6(2)
C18 N2 C14 C13 -177.35(12)
C12 C13 C14 N2 132.69(14)
C8 C13 C14 N2 -42.82(17)
C12 C13 C14 C15 -46.3(2)
C8 C13 C14 C15 138.22(14)
N2 C14 C15 C16 -1.2(2)
C13 C14 C15 C16 177.74(14)
C14 C15 C16 C17 -0.4(2)
C15 C16 C17 C18 1.4(2)
C14 N2 C18 C17 -0.6(2)
C16 C17 C18 N2 -1.0(3)

loop_
_cod_related_entry_id
_cod_related_entry_code
_cod_related_entry_database
1 30652127 ChemSpider
